data_4074292
loop_
_publ_author_name
'Amor, Inmaculada'
'Garc\'ia, M. Esther'
'Ruiz, Miguel A.'
'S\'aez, David'
'Hamidov, Hayrullo'
'Jeffery, John C.'

_publ_section_title
;
 Formation and Cleavage of P&#x2212;C, Mo&#x2212;C, and C&#x2212;H Bonds
 Involving Arylphosphinidene and Cyclopentadienyl Ligands at Dimolybdenum
 Centers
;
_journal_issue 20
_journal_name_full Organometallics
_journal_page_first 4857
_journal_paper_doi 10.1021/om0605229
_journal_volume 25
_journal_year 2006
_chemical_formula_sum 'C30 H39 Mo2 O2 P'
_chemical_formula_weight 654.46
_space_group_IT_number 2
_symmetry_cell_setting triclinic
_symmetry_space_group_name_Hall '-P 1'
_symmetry_space_group_name_H-M 'P -1'
_atom_sites_solution_hydrogens geom
_atom_sites_solution_primary direct
_atom_sites_solution_secondary difmap
_audit_creation_method SHELXL-97
_cell_angle_alpha 86.711(2)
_cell_angle_beta 85.086(2)
_cell_angle_gamma 68.912(2)
_cell_formula_units_Z 2
_cell_length_a 8.0711(9)
_cell_length_b 10.0012(11)
_cell_length_c 19.182(2)
_cell_measurement_reflns_used 168
_cell_measurement_temperature 173(2)
_cell_measurement_theta_max 27.49
_cell_measurement_theta_min 2.13
_cell_volume 1438.8(3)
_computing_cell_refinement 'SAINT (Bruker, 2001)'
_computing_data_collection 'SMART (Bruker, 2001)'
_computing_data_reduction 'SHELXTL (Bruker, 2001)'
_computing_molecular_graphics 'SHELXTL (Bruker, 2001)'
_computing_publication_material 'SHELXTL (Bruker, 2001)'
_computing_structure_refinement 'SHELXTL (Bruker, 2001)'
_computing_structure_solution 'SHELXTL (Bruker, 2001)'
_diffrn_ambient_temperature 173(2)
_diffrn_detector 'CCD plate'
_diffrn_detector_area_resol_mean 8.192
_diffrn_detector_type 'Bruker-AXS SMART 1k'
_diffrn_measured_fraction_theta_full 0.991
_diffrn_measured_fraction_theta_max 0.991
_diffrn_measurement_details 'frames, 0.3\% width'
_diffrn_measurement_device 'three-circle diffractometer'
_diffrn_measurement_device_type 'Bruker-AXS Platform'
_diffrn_measurement_method '\w scans'
_diffrn_measurement_specimen_support 'glass fibre'
_diffrn_radiation_collimation '0.5 mm double pin hole'
_diffrn_radiation_monochromator graphite
_diffrn_radiation_probe x-ray
_diffrn_radiation_type 'Mo K\a'
_diffrn_radiation_wavelength 0.71074
_diffrn_reflns_av_R_equivalents 0.0241
_diffrn_reflns_av_sigmaI/netI 0.0306
_diffrn_reflns_limit_h_max 10
_diffrn_reflns_limit_h_min -10
_diffrn_reflns_limit_k_max 12
_diffrn_reflns_limit_k_min -12
_diffrn_reflns_limit_l_max 24
_diffrn_reflns_limit_l_min -24
_diffrn_reflns_number 15396
_diffrn_reflns_theta_full 27.49
_diffrn_reflns_theta_max 27.49
_diffrn_reflns_theta_min 2.13
_diffrn_source 'sealed X-ray tube'
_diffrn_source_current 40
_diffrn_source_power 2
_diffrn_source_target Mo
_diffrn_source_voltage 50
_exptl_absorpt_coefficient_mu 0.951
_exptl_absorpt_correction_T_max 0.945
_exptl_absorpt_correction_T_min 0.892
_exptl_absorpt_correction_type multi-scan
_exptl_absorpt_process_details 'SADABS (Sheldrick, 2001)'
_exptl_crystal_colour Red
_exptl_crystal_density_diffrn 1.511
_exptl_crystal_density_meas ?
_exptl_crystal_density_method 'not measured'
_exptl_crystal_description Plate
_exptl_crystal_F_000 668
_exptl_crystal_size_max 0.12
_exptl_crystal_size_mid 0.12
_exptl_crystal_size_min 0.06
_refine_diff_density_max 0.413
_refine_diff_density_min -0.387
_refine_diff_density_rms 0.066
_refine_ls_extinction_method none
_refine_ls_goodness_of_fit_ref 1.024
_refine_ls_hydrogen_treatment constr
_refine_ls_matrix_type full
_refine_ls_number_parameters 325
_refine_ls_number_reflns 6548
_refine_ls_number_restraints 0
_refine_ls_restrained_S_all 1.024
_refine_ls_R_factor_all 0.0333
_refine_ls_R_factor_gt 0.0233
_refine_ls_shift/su_max 0.001
_refine_ls_shift/su_mean 0.000
_refine_ls_structure_factor_coef Fsqd
_refine_ls_weighting_details 'calc w=1/[\s^2^(Fo^2^)+(0.0306P)^2^+0.0000P] where P=(Fo^2^+2Fc^2^)/3'
_refine_ls_weighting_scheme calc
_refine_ls_wR_factor_gt 0.0545
_refine_ls_wR_factor_ref 0.0574
_reflns_number_gt 5422
_reflns_number_total 6548
_reflns_threshold_expression >2sigma(I)
_cod_data_source_file om0605229si20060614_014719.cif
_cod_data_source_block compound3
_cod_depositor_comments
;
The following automatic conversions were performed:

'_diffrn_ambient_temperature' value '173(2)K' was changed to '173(2)'
- the value should be numeric and without a unit
designator.

'_symmetry_cell_setting' value 'Triclinic' changed to
'triclinic' according to
/home/saulius/struct/CIF-dictionaries/cif_core.dic dictionary named
'cif_core.dic' version 2.4.1 from
2010-06-29.

'_diffrn_radiation_probe' value 'X-ray' changed to
'x-ray' according to
/home/saulius/struct/CIF-dictionaries/cif_core.dic dictionary named
'cif_core.dic' version 2.4.1 from 2010-06-29.

Automatic conversion script
Id: cif_fix_values 1715 2011-07-08 13:25:40Z adriana 

The following automatic conversions were performed:

'_exptl_crystal_density_meas' value 'none' was changed to '?' - the
value is perceived as not measured.

Automatic conversion script
Id: cif_fix_values 3008 2015-01-20 13:52:24Z robertas 

The following automatic conversions were performed:

data name '_diffrn_specimen_support' was replaced with
'_diffrn_measurement_specimen_support' as specified in the
replacement file 'data/replacement-values/replacement_tags.lst'.

Automatic conversion script
Id: cif_correct_tags 9268 2022-04-12 08:56:07Z antanas 
;
_cod_original_sg_symbol_H-M P-1
_cod_database_code 4074292
_exptl_crystal_f_000' 661.49

loop_
_symmetry_equiv_pos_as_xyz
'x, y, z'
'-x, -y, -z'

loop_
_atom_site_label
_atom_site_type_symbol
_atom_site_fract_x
_atom_site_fract_y
_atom_site_fract_z
_atom_site_U_iso_or_equiv
_atom_site_adp_type
_atom_site_occupancy
_atom_site_symmetry_multiplicity
_atom_site_calc_flag
_atom_site_refinement_flags
Mo1 Mo 0.31754(2) 0.742397(17) 0.104970(8) 0.01899(5) Uani 1 1 d .
Mo2 Mo 0.17146(2) 0.570903(17) 0.157864(8) 0.01920(5) Uani 1 1 d .
P3 P 0.18266(7) 0.76200(5) 0.21625(3) 0.01981(11) Uani 1 1 d .
C1 C 0.1480(3) 0.87275(19) 0.29276(9) 0.0179(4) Uani 1 1 d .
C2 C 0.0089(3) 1.01063(19) 0.29539(10) 0.0193(4) Uani 1 1 d .
C3 C 0.0147(3) 1.1050(2) 0.34506(10) 0.0210(4) Uani 1 1 d .
H3 H -0.0754 1.1976 0.3464 0.025 Uiso 1 1 calc R
C4 C 0.1445(3) 1.0713(2) 0.39256(10) 0.0214(4) Uani 1 1 d .
C5 C 0.2687(3) 0.9323(2) 0.39261(10) 0.0222(4) Uani 1 1 d .
H5 H 0.3547 0.9061 0.4266 0.027 Uiso 1 1 calc R
C6 C 0.2740(3) 0.82934(19) 0.34550(10) 0.0201(4) Uani 1 1 d .
C11 C -0.0690(3) 0.4907(3) 0.17348(13) 0.0365(6) Uani 1 1 d .
H11 H -0.1873 0.5541 0.1671 0.044 Uiso 1 1 calc R
C12 C 0.0531(4) 0.4084(3) 0.12138(13) 0.0479(7) Uani 1 1 d .
H12 H 0.0313 0.4056 0.0737 0.057 Uiso 1 1 calc R
C13 C 0.2118(4) 0.3316(2) 0.15237(15) 0.0465(7) Uani 1 1 d .
H13 H 0.3171 0.2683 0.1291 0.056 Uiso 1 1 calc R
C14 C 0.1895(3) 0.3636(2) 0.22349(13) 0.0349(5) Uani 1 1 d .
H14 H 0.2762 0.3255 0.2569 0.042 Uiso 1 1 calc R
C15 C 0.0161(3) 0.4620(2) 0.23644(12) 0.0292(5) Uani 1 1 d .
H15 H -0.0351 0.5024 0.2803 0.035 Uiso 1 1 calc R
C21 C 0.3974(4) 0.9459(3) 0.09331(14) 0.0443(7) Uani 1 1 d .
H21 H 0.3616 1.0161 0.1284 0.053 Uiso 1 1 calc R
C22 C 0.3009(4) 0.9451(3) 0.03617(15) 0.0468(7) Uani 1 1 d .
H22 H 0.1883 1.0136 0.0257 0.056 Uiso 1 1 calc R
C23 C 0.4017(4) 0.8239(3) -0.00303(12) 0.0410(6) Uani 1 1 d .
H23 H 0.3700 0.7960 -0.0450 0.049 Uiso 1 1 calc R
C24 C 0.5571(3) 0.7520(3) 0.03125(13) 0.0389(6) Uani 1 1 d .
H24 H 0.6493 0.6661 0.0166 0.047 Uiso 1 1 calc R
C25 C 0.5539(3) 0.8273(3) 0.09021(14) 0.0415(6) Uani 1 1 d .
H25 H 0.6433 0.8020 0.1228 0.050 Uiso 1 1 calc R
C31 C 0.4451(3) 0.5210(2) 0.12215(10) 0.0240(4) Uani 1 1 d .
O31 O 0.5806(2) 0.42284(16) 0.11532(9) 0.0367(4) Uani 1 1 d .
C32 C 0.0990(3) 0.7041(2) 0.06701(10) 0.0242(4) Uani 1 1 d .
O32 O 0.0019(2) 0.73409(16) 0.02101(8) 0.0351(4) Uani 1 1 d .
C41 C -0.1509(3) 1.0599(2) 0.24865(11) 0.0258(5) Uani 1 1 d .
C42 C -0.2448(3) 0.9494(2) 0.25471(13) 0.0378(6) Uani 1 1 d .
H42A H -0.3475 0.9823 0.2260 0.057 Uiso 1 1 calc R
H42B H -0.2852 0.9390 0.3037 0.057 Uiso 1 1 calc R
H42C H -0.1614 0.8566 0.2383 0.057 Uiso 1 1 calc R
C43 C -0.0956(3) 1.0862(2) 0.17196(11) 0.0377(6) Uani 1 1 d .
H43A H -0.0203 0.9949 0.1514 0.057 Uiso 1 1 calc R
H43B H -0.0289 1.1513 0.1698 0.057 Uiso 1 1 calc R
H43C H -0.2021 1.1292 0.1457 0.057 Uiso 1 1 calc R
C44 C -0.2930(3) 1.2033(2) 0.27235(13) 0.0361(6) Uani 1 1 d .
H44A H -0.2429 1.2794 0.2660 0.054 Uiso 1 1 calc R
H44B H -0.3303 1.1946 0.3219 0.054 Uiso 1 1 calc R
H44C H -0.3962 1.2269 0.2442 0.054 Uiso 1 1 calc R
C51 C 0.1556(3) 1.1787(2) 0.44452(10) 0.0274(5) Uani 1 1 d .
C52 C 0.3323(4) 1.2024(3) 0.42692(12) 0.0436(7) Uani 1 1 d .
H52A H 0.3382 1.2353 0.3780 0.065 Uiso 1 1 calc R
H52B H 0.4316 1.1120 0.4340 0.065 Uiso 1 1 calc R
H52C H 0.3399 1.2748 0.4575 0.065 Uiso 1 1 calc R
C53 C 0.1520(3) 1.1192(2) 0.52015(11) 0.0349(5) Uani 1 1 d .
H53A H 0.1613 1.1884 0.5523 0.052 Uiso 1 1 calc R
H53B H 0.2523 1.0286 0.5248 0.052 Uiso 1 1 calc R
H53C H 0.0401 1.1027 0.5315 0.052 Uiso 1 1 calc R
C54 C 0.0034(4) 1.3232(2) 0.43931(13) 0.0500(7) Uani 1 1 d .
H54A H 0.0173 1.3890 0.4724 0.075 Uiso 1 1 calc R
H54B H -0.1104 1.3099 0.4507 0.075 Uiso 1 1 calc R
H54C H 0.0059 1.3634 0.3916 0.075 Uiso 1 1 calc R
C61 C 0.4098(3) 0.6762(2) 0.35531(11) 0.0247(4) Uani 1 1 d .
C62 C 0.5065(3) 0.6574(2) 0.42342(12) 0.0370(6) Uani 1 1 d .
H62A H 0.5854 0.5573 0.4291 0.056 Uiso 1 1 calc R
H62B H 0.4184 0.6832 0.4635 0.056 Uiso 1 1 calc R
H62C H 0.5768 0.7197 0.4208 0.056 Uiso 1 1 calc R
C63 C 0.3133(3) 0.5682(2) 0.36223(12) 0.0321(5) Uani 1 1 d .
H63A H 0.2497 0.5747 0.3201 0.048 Uiso 1 1 calc R
H63B H 0.2281 0.5900 0.4033 0.048 Uiso 1 1 calc R
H63C H 0.4005 0.4709 0.3676 0.048 Uiso 1 1 calc R
C64 C 0.5574(3) 0.6371(2) 0.29576(12) 0.0333(5) Uani 1 1 d .
H64A H 0.6434 0.5408 0.3049 0.050 Uiso 1 1 calc R
H64B H 0.6180 0.7065 0.2930 0.050 Uiso 1 1 calc R
H64C H 0.5049 0.6390 0.2513 0.050 Uiso 1 1 calc R

loop_
_atom_site_aniso_label
_atom_site_aniso_U_11
_atom_site_aniso_U_22
_atom_site_aniso_U_33
_atom_site_aniso_U_23
_atom_site_aniso_U_13
_atom_site_aniso_U_12
Mo1 0.02347(10) 0.01730(9) 0.01699(9) -0.00111(6) 0.00020(7) -0.00848(7)
Mo2 0.02437(10) 0.01685(9) 0.01778(9) -0.00303(6) 0.00076(7) -0.00915(7)
P3 0.0250(3) 0.0173(2) 0.0176(2) -0.00294(19) -0.0005(2) -0.0080(2)
C1 0.0214(10) 0.0173(9) 0.0167(9) -0.0034(7) 0.0012(8) -0.0090(8)
C2 0.0205(10) 0.0185(9) 0.0192(10) 0.0000(7) -0.0016(8) -0.0073(8)
C3 0.0242(11) 0.0149(9) 0.0224(10) -0.0037(8) 0.0003(8) -0.0053(8)
C4 0.0280(11) 0.0201(9) 0.0182(10) -0.0034(8) 0.0012(8) -0.0114(8)
C5 0.0241(11) 0.0252(10) 0.0202(10) -0.0025(8) -0.0035(8) -0.0115(9)
C6 0.0206(10) 0.0185(9) 0.0213(10) -0.0011(8) 0.0005(8) -0.0075(8)
C11 0.0355(14) 0.0404(13) 0.0440(14) 0.0111(11) -0.0104(11) -0.0262(11)
C12 0.090(2) 0.0525(16) 0.0280(13) -0.0047(12) -0.0014(14) -0.0576(17)
C13 0.0594(18) 0.0223(12) 0.0604(18) -0.0130(11) 0.0285(15) -0.0231(12)
C14 0.0331(13) 0.0264(11) 0.0450(14) 0.0135(10) -0.0036(11) -0.0124(10)
C15 0.0301(12) 0.0305(11) 0.0296(12) 0.0008(9) 0.0051(10) -0.0158(10)
C21 0.0636(19) 0.0300(13) 0.0478(16) -0.0051(11) 0.0130(14) -0.0300(13)
C22 0.0368(15) 0.0337(13) 0.0633(18) 0.0301(13) 0.0008(13) -0.0104(11)
C23 0.0565(17) 0.0567(16) 0.0220(12) 0.0097(11) -0.0017(11) -0.0368(14)
C24 0.0357(14) 0.0328(12) 0.0448(15) 0.0035(11) 0.0157(12) -0.0131(11)
C25 0.0415(15) 0.0524(16) 0.0439(15) 0.0111(12) -0.0080(12) -0.0334(13)
C31 0.0277(12) 0.0243(10) 0.0208(10) -0.0014(8) -0.0034(9) -0.0097(9)
O31 0.0275(9) 0.0264(8) 0.0503(10) -0.0026(7) -0.0012(8) -0.0028(7)
C32 0.0270(12) 0.0209(10) 0.0232(11) -0.0053(8) 0.0011(9) -0.0065(9)
O32 0.0367(10) 0.0367(9) 0.0313(9) 0.0019(7) -0.0139(8) -0.0103(7)
C41 0.0220(11) 0.0238(10) 0.0297(11) -0.0056(9) -0.0049(9) -0.0043(9)
C42 0.0267(13) 0.0366(13) 0.0533(16) -0.0079(11) -0.0089(11) -0.0128(11)
C43 0.0408(15) 0.0343(12) 0.0286(12) 0.0043(10) -0.0117(11) -0.0009(11)
C44 0.0250(12) 0.0301(12) 0.0454(14) -0.0077(10) -0.0095(11) 0.0023(10)
C51 0.0418(14) 0.0225(10) 0.0214(11) -0.0045(8) -0.0042(10) -0.0149(10)
C52 0.0671(19) 0.0530(15) 0.0308(13) -0.0079(11) -0.0011(12) -0.0454(15)
C53 0.0534(16) 0.0343(12) 0.0222(11) -0.0067(9) 0.0016(11) -0.0217(12)
C54 0.075(2) 0.0266(12) 0.0431(15) -0.0162(11) -0.0180(14) -0.0062(13)
C61 0.0250(11) 0.0199(10) 0.0268(11) -0.0012(8) -0.0061(9) -0.0043(8)
C62 0.0392(14) 0.0261(11) 0.0409(14) 0.0002(10) -0.0175(11) -0.0028(10)
C63 0.0426(14) 0.0213(10) 0.0332(12) 0.0038(9) -0.0085(11) -0.0117(10)
C64 0.0235(12) 0.0300(11) 0.0408(14) -0.0088(10) -0.0034(10) -0.0015(9)

loop_
_atom_type_symbol
_atom_type_description
_atom_type_scat_dispersion_real
_atom_type_scat_dispersion_imag
_atom_type_scat_source
C C 0.0033 0.0016 'International Tables Vol C Tables 4.2.6.8 and 6.1.1.4'
O O 0.0106 0.0060 'International Tables Vol C Tables 4.2.6.8 and 6.1.1.4'
P P 0.1023 0.0942 'International Tables Vol C Tables 4.2.6.8 and 6.1.1.4'
Mo Mo -1.6832 0.6857 'International Tables Vol C Tables 4.2.6.8 and 6.1.1.4'
H H 0.0000 0.0000 'International Tables Vol C Tables 4.2.6.8 and 6.1.1.4'

loop_
_geom_angle_atom_site_label_1
_geom_angle_atom_site_label_2
_geom_angle_atom_site_label_3
_geom_angle
C31 Mo1 C32 89.67(8)
C31 Mo1 P3 90.26(6)
C32 Mo1 P3 89.92(6)
C31 Mo1 C23 113.12(9)
C32 Mo1 C23 93.83(8)
P3 Mo1 C23 156.31(7)
C31 Mo1 C24 90.95(8)
C32 Mo1 C24 122.08(9)
P3 Mo1 C24 147.98(7)
C23 Mo1 C24 35.12(9)
C31 Mo1 C22 147.63(9)
C32 Mo1 C22 98.07(9)
P3 Mo1 C22 120.96(7)
C23 Mo1 C22 35.35(9)
C24 Mo1 C22 58.35(9)
C31 Mo1 C21 137.33(9)
C32 Mo1 C21 130.30(9)
P3 Mo1 C21 102.31(7)
C23 Mo1 C21 58.13(9)
C24 Mo1 C21 57.59(9)
C22 Mo1 C21 34.94(9)
C31 Mo1 C25 103.32(9)
C32 Mo1 C25 151.79(9)
P3 Mo1 C25 114.57(7)
C23 Mo1 C25 58.10(9)
C24 Mo1 C25 34.60(9)
C22 Mo1 C25 58.06(9)
C21 Mo1 C25 34.48(9)
C31 Mo1 Mo2 54.09(6)
C32 Mo1 Mo2 53.32(6)
P3 Mo1 Mo2 56.707(13)
C23 Mo1 Mo2 140.70(6)
C24 Mo1 Mo2 142.34(6)
C22 Mo1 Mo2 149.44(7)
C21 Mo1 Mo2 158.69(6)
C25 Mo1 Mo2 152.45(7)
C32 Mo2 C31 88.70(8)
C32 Mo2 P3 89.90(5)
C31 Mo2 P3 89.06(5)
C32 Mo2 C13 118.71(9)
C31 Mo2 C13 89.04(9)
P3 Mo2 C13 151.27(8)
C32 Mo2 C12 92.52(9)
C31 Mo2 C12 112.83(9)
P3 Mo2 C12 158.01(8)
C13 Mo2 C12 35.14(10)
C32 Mo2 C14 150.91(8)
C31 Mo2 C14 100.46(8)
P3 Mo2 C14 117.54(6)
C13 Mo2 C14 35.20(9)
C12 Mo2 C14 58.45(9)
C32 Mo2 C11 99.71(8)
C31 Mo2 C11 146.57(8)
P3 Mo2 C11 122.95(6)
C13 Mo2 C11 58.48(9)
C12 Mo2 C11 35.17(9)
C14 Mo2 C11 58.34(8)
C32 Mo2 C15 132.79(8)
C31 Mo2 C15 134.83(8)
P3 Mo2 C15 105.22(6)
C13 Mo2 C15 58.23(8)
C12 Mo2 C15 58.17(8)
C14 Mo2 C15 34.92(8)
C11 Mo2 C15 34.87(8)
C32 Mo2 Mo1 53.52(6)
C31 Mo2 Mo1 52.57(5)
P3 Mo2 Mo1 56.490(15)
C13 Mo2 Mo1 138.05(6)
C12 Mo2 Mo1 139.02(6)
C14 Mo2 Mo1 149.76(6)
C11 Mo2 Mo1 151.80(6)
C15 Mo2 Mo1 161.70(5)
C1 P3 Mo1 138.82(6)
C1 P3 Mo2 154.19(6)
Mo1 P3 Mo2 66.803(15)
C2 C1 C6 119.93(16)
C2 C1 P3 119.91(14)
C6 C1 P3 119.68(14)
C3 C2 C1 117.63(17)
C3 C2 C41 117.87(17)
C1 C2 C41 124.46(16)
C4 C3 C2 123.65(18)
C4 C3 H3 118.2
C2 C3 H3 118.2
C3 C4 C5 117.24(17)
C3 C4 C51 123.25(18)
C5 C4 C51 119.51(17)
C4 C5 C6 123.61(18)
C4 C5 H5 118.2
C6 C5 H5 118.2
C5 C6 C1 117.36(17)
C5 C6 C61 117.96(17)
C1 C6 C61 124.64(16)
C15 C11 C12 107.5(2)
C15 C11 Mo2 72.63(12)
C12 C11 Mo2 71.71(13)
C15 C11 H11 126.3
C12 C11 H11 126.3
Mo2 C11 H11 121.2
C13 C12 C11 107.9(2)
C13 C12 Mo2 71.60(13)
C11 C12 Mo2 73.12(12)
C13 C12 H12 126.1
C11 C12 H12 126.1
Mo2 C12 H12 121.0
C12 C13 C14 108.6(2)
C12 C13 Mo2 73.26(13)
C14 C13 Mo2 73.34(12)
C12 C13 H13 125.7
C14 C13 H13 125.7
Mo2 C13 H13 119.5
C13 C14 C15 107.6(2)
C13 C14 Mo2 71.46(13)
C15 C14 Mo2 73.21(12)
C13 C14 H14 126.2
C15 C14 H14 126.2
Mo2 C14 H14 120.9
C14 C15 C11 108.4(2)
C14 C15 Mo2 71.88(12)
C11 C15 Mo2 72.50(12)
C14 C15 H15 125.8
C11 C15 H15 125.8
Mo2 C15 H15 121.5
C25 C21 C22 108.6(2)
C25 C21 Mo1 72.84(13)
C22 C21 Mo1 71.86(13)
C25 C21 H21 125.7
C22 C21 H21 125.7
Mo1 C21 H21 121.3
C21 C22 C23 107.4(2)
C21 C22 Mo1 73.20(13)
C23 C22 Mo1 72.19(13)
C21 C22 H22 126.3
C23 C22 H22 126.3
Mo1 C22 H22 120.1
C24 C23 C22 107.4(2)
C24 C23 Mo1 72.59(13)
C22 C23 Mo1 72.46(13)
C24 C23 H23 126.3
C22 C23 H23 126.3
Mo1 C23 H23 120.5
C25 C24 C23 108.6(2)
C25 C24 Mo1 73.45(14)
C23 C24 Mo1 72.29(13)
C25 C24 H24 125.7
C23 C24 H24 125.7
Mo1 C24 H24 120.3
C21 C25 C24 108.1(2)
C21 C25 Mo1 72.68(14)
C24 C25 Mo1 71.95(13)
C21 C25 H25 126.0
C24 C25 H25 126.0
Mo1 C25 H25 121.1
O31 C31 Mo1 145.36(17)
O31 C31 Mo2 141.25(16)
Mo1 C31 Mo2 73.33(7)
O32 C32 Mo2 143.55(17)
O32 C32 Mo1 143.20(17)
Mo2 C32 Mo1 73.15(7)
C43 C41 C42 111.11(18)
C43 C41 C44 105.53(18)
C42 C41 C44 106.02(18)
C43 C41 C2 112.29(18)
C42 C41 C2 109.86(17)
C44 C41 C2 111.79(16)
C41 C42 H42A 109.5
C41 C42 H42B 109.5
H42A C42 H42B 109.5
C41 C42 H42C 109.5
H42A C42 H42C 109.5
H42B C42 H42C 109.5
C41 C43 H43A 109.5
C41 C43 H43B 109.5
H43A C43 H43B 109.5
C41 C43 H43C 109.5
H43A C43 H43C 109.5
H43B C43 H43C 109.5
C41 C44 H44A 109.5
C41 C44 H44B 109.5
H44A C44 H44B 109.5
C41 C44 H44C 109.5
H44A C44 H44C 109.5
H44B C44 H44C 109.5
C54 C51 C52 108.5(2)
C54 C51 C53 108.62(19)
C52 C51 C53 109.04(19)
C54 C51 C4 112.18(17)
C52 C51 C4 107.68(17)
C53 C51 C4 110.74(16)
C51 C52 H52A 109.5
C51 C52 H52B 109.5
H52A C52 H52B 109.5
C51 C52 H52C 109.5
H52A C52 H52C 109.5
H52B C52 H52C 109.5
C51 C53 H53A 109.5
C51 C53 H53B 109.5
H53A C53 H53B 109.5
C51 C53 H53C 109.5
H53A C53 H53C 109.5
H53B C53 H53C 109.5
C51 C54 H54A 109.5
C51 C54 H54B 109.5
H54A C54 H54B 109.5
C51 C54 H54C 109.5
H54A C54 H54C 109.5
H54B C54 H54C 109.5
C64 C61 C63 111.17(17)
C64 C61 C62 105.63(18)
C63 C61 C62 105.67(18)
C64 C61 C6 111.99(17)
C63 C61 C6 109.89(17)
C62 C61 C6 112.26(16)
C61 C62 H62A 109.5
C61 C62 H62B 109.5
H62A C62 H62B 109.5
C61 C62 H62C 109.5
H62A C62 H62C 109.5
H62B C62 H62C 109.5
C61 C63 H63A 109.5
C61 C63 H63B 109.5
H63A C63 H63B 109.5
C61 C63 H63C 109.5
H63A C63 H63C 109.5
H63B C63 H63C 109.5
C61 C64 H64A 109.5
C61 C64 H64B 109.5
H64A C64 H64B 109.5
C61 C64 H64C 109.5
H64A C64 H64C 109.5
H64B C64 H64C 109.5

loop_
_geom_bond_atom_site_label_1
_geom_bond_atom_site_label_2
_geom_bond_distance
Mo1 C31 2.099(2)
Mo1 C32 2.127(2)
Mo1 P3 2.2969(6)
Mo1 C23 2.320(2)
Mo1 C24 2.323(2)
Mo1 C22 2.323(2)
Mo1 C21 2.340(2)
Mo1 C25 2.342(2)
Mo1 Mo2 2.5321(3)
Mo2 C32 2.122(2)
Mo2 C31 2.141(2)
Mo2 P3 2.3027(5)
Mo2 C13 2.304(2)
Mo2 C12 2.325(2)
Mo2 C14 2.328(2)
Mo2 C11 2.344(2)
Mo2 C15 2.345(2)
P3 C1 1.8308(18)
C1 C2 1.431(3)
C1 C6 1.434(3)
C2 C3 1.394(2)
C2 C41 1.549(3)
C3 C4 1.383(3)
C3 H3 0.9500
C4 C5 1.391(3)
C4 C51 1.538(3)
C5 C6 1.396(2)
C5 H5 0.9500
C6 C61 1.542(3)
C11 C15 1.405(3)
C11 C12 1.411(4)
C11 H11 0.9500
C12 C13 1.398(4)
C12 H12 0.9500
C13 C14 1.401(3)
C13 H13 0.9500
C14 C15 1.402(3)
C14 H14 0.9500
C15 H15 0.9500
C21 C25 1.388(4)
C21 C22 1.400(4)
C21 H21 0.9500
C22 C23 1.410(4)
C22 H22 0.9500
C23 C24 1.401(4)
C23 H23 0.9500
C24 C25 1.388(3)
C24 H24 0.9500
C25 H25 0.9500
C31 O31 1.181(2)
C32 O32 1.184(2)
C41 C43 1.536(3)
C41 C42 1.544(3)
C41 C44 1.543(3)
C42 H42A 0.9800
C42 H42B 0.9800
C42 H42C 0.9800
C43 H43A 0.9800
C43 H43B 0.9800
C43 H43C 0.9800
C44 H44A 0.9800
C44 H44B 0.9800
C44 H44C 0.9800
C51 C54 1.528(3)
C51 C52 1.535(3)
C51 C53 1.538(3)
C52 H52A 0.9800
C52 H52B 0.9800
C52 H52C 0.9800
C53 H53A 0.9800
C53 H53B 0.9800
C53 H53C 0.9800
C54 H54A 0.9800
C54 H54B 0.9800
C54 H54C 0.9800
C61 C64 1.536(3)
C61 C63 1.537(3)
C61 C62 1.547(3)
C62 H62A 0.9800
C62 H62B 0.9800
C62 H62C 0.9800
C63 H63A 0.9800
C63 H63B 0.9800
C63 H63C 0.9800
C64 H64A 0.9800
C64 H64B 0.9800
C64 H64C 0.9800
